data_2211170
loop_
_publ_author_name
'Xiao-Ping Shen'
'Ai-Hua Yuan'

_publ_section_title
;
 [1,2-Bis(benzimidazol-2-yl)ethane]diisothiocyanatocobalt(II)
;
_journal_coeditor_code RZ2075
_journal_issue 11
_journal_name_full 'Acta Crystallographica Section E'
_journal_page_first m2849
_journal_page_last m2850
_journal_paper_doi 10.1107/S1600536806040566
_journal_volume 62
_journal_year 2006
_chemical_formula_iupac '[Co (C16 H14 N4) (NCS)2]'
_chemical_formula_moiety 'C18 H14 Co N6 S2'
_chemical_formula_sum 'C18 H14 Co N6 S2'
_chemical_formula_weight 437.40
_chemical_name_systematic
;
Diisothiocyanato-1,2-bis(benzimidazol-2-yl)ethanecobalt(II)
;
_space_group_IT_number 2
_symmetry_cell_setting triclinic
_symmetry_space_group_name_Hall '-P 1'
_symmetry_space_group_name_H-M 'P -1'
_atom_sites_solution_hydrogens geom
_atom_sites_solution_primary direct
_atom_sites_solution_secondary difmap
_cell_angle_alpha 96.323(3)
_cell_angle_beta 94.908(3)
_cell_angle_gamma 115.407(3)
_cell_formula_units_Z 2
_cell_length_a 9.4393(19)
_cell_length_b 9.4588(19)
_cell_length_c 11.552(2)
_cell_measurement_reflns_used 3377
_cell_measurement_temperature 173(2)
_cell_measurement_theta_max 25.3491
_cell_measurement_theta_min 3.0957
_cell_volume 915.8(3)
_computing_cell_refinement CrystalClear
_computing_data_collection 'CrystalClear (Rigaku, 2000)'
_computing_data_reduction CrystalClear
_computing_molecular_graphics 'SHELXTL (Bruker, 1998)'
_computing_publication_material SHELXTL
_computing_structure_refinement 'SHELXL-97 (Sheldrick, 1997)'
_computing_structure_solution 'SHELXS-97 (Sheldrick, 1997)'
_diffrn_ambient_temperature 173(2)
_diffrn_measured_fraction_theta_full 0.994
_diffrn_measured_fraction_theta_max 0.994
_diffrn_measurement_device_type 'Rigaku Mercury CCD'
_diffrn_measurement_method \w
_diffrn_radiation_monochromator graphite
_diffrn_radiation_source 'fine-focus sealed tube'
_diffrn_radiation_type MoK\a
_diffrn_radiation_wavelength 0.71073
_diffrn_reflns_av_R_equivalents 0.0598
_diffrn_reflns_av_sigmaI/netI 0.0896
_diffrn_reflns_limit_h_max 11
_diffrn_reflns_limit_h_min -11
_diffrn_reflns_limit_k_max 10
_diffrn_reflns_limit_k_min -11
_diffrn_reflns_limit_l_max 13
_diffrn_reflns_limit_l_min -13
_diffrn_reflns_number 9000
_diffrn_reflns_theta_full 25.35
_diffrn_reflns_theta_max 25.35
_diffrn_reflns_theta_min 3.10
_diffrn_standards_decay_% 0
_diffrn_standards_interval_count 0
_diffrn_standards_interval_time 0
_diffrn_standards_number 0
_exptl_absorpt_coefficient_mu 1.181
_exptl_absorpt_correction_T_max 0.8428
_exptl_absorpt_correction_T_min 0.7729
_exptl_absorpt_correction_type multi-scan
_exptl_absorpt_process_details '(Jacobson, 1998)'
_exptl_crystal_colour blue
_exptl_crystal_density_diffrn 1.586
_exptl_crystal_density_method 'not measured'
_exptl_crystal_description Block
_exptl_crystal_F_000 446
_exptl_crystal_size_max 0.23
_exptl_crystal_size_mid 0.22
_exptl_crystal_size_min 0.15
_refine_diff_density_max 0.320
_refine_diff_density_min -0.247
_refine_ls_extinction_method none
_refine_ls_goodness_of_fit_ref 1.074
_refine_ls_hydrogen_treatment constr
_refine_ls_matrix_type full
_refine_ls_number_parameters 244
_refine_ls_number_reflns 3332
_refine_ls_number_restraints 0
_refine_ls_restrained_S_all 1.074
_refine_ls_R_factor_all 0.0365
_refine_ls_R_factor_gt 0.0301
_refine_ls_shift/su_max 0.001
_refine_ls_shift/su_mean 0.000
_refine_ls_structure_factor_coef Fsqd
_refine_ls_weighting_details 'calc w=1/[\s^2^(Fo^2^)+(0.0237P)^2^+0.5317P] where P=(Fo^2^+2Fc^2^)/3'
_refine_ls_weighting_scheme calc
_refine_ls_wR_factor_gt 0.0628
_refine_ls_wR_factor_ref 0.0658
_reflns_number_gt 2940
_reflns_number_total 3332
_reflns_threshold_expression I>2\s(I)
_cod_data_source_file rz2075.cif
_cod_data_source_block I
_cod_depositor_comments
;
The following automatic conversions were performed:
'_symmetry_cell_setting' value 'Triclinic' changed to 'triclinic'
according to '/home/saulius/struct/CIF-dictionaries/cif_core.dic'
dictionary named 'cif_core.dic' version 2.4.1 from 2010-06-29.

Automatic conversion script
Id: cif_fix_enum 1527 2010-12-29 10:47:43Z saulius 

The following automatic conversions were performed:

'_symmetry_cell_setting' value 'Triclinic' changed to 'triclinic'
according to /home/saulius/struct/CIF-dictionaries/cif_core.dic
dictionary named 'cif_core.dic' version 2.4.1 from 2010-06-29.

Automatic conversion script
Id: cif_fix_values 1715 2011-07-08 13:25:40Z adriana 
;
_cod_original_sg_symbol_H-M P-1
_cod_database_code 2211170
_cod_database_fobs_code 2211170

loop_
_symmetry_equiv_pos_as_xyz
'x, y, z'
'-x, -y, -z'

loop_
_atom_site_type_symbol
_atom_site_label
_atom_site_fract_x
_atom_site_fract_y
_atom_site_fract_z
_atom_site_U_iso_or_equiv
_atom_site_adp_type
_atom_site_calc_flag
_atom_site_refinement_flags
_atom_site_occupancy
Co Co1 0.21029(3) 0.45811(3) 0.33079(3) 0.02070(10) Uani d . 1
S S1 0.56360(7) 0.89686(8) 0.61520(5) 0.03424(16) Uani d . 1
S S2 0.45659(7) 0.29440(7) 0.03981(5) 0.02783(15) Uani d . 1
N N1 0.0637(2) 0.5179(2) 0.23523(15) 0.0199(4) Uani d . 1
N N2 -0.1401(2) 0.5198(2) 0.12641(15) 0.0210(4) Uani d . 1
H H2B -0.2388 0.4917 0.0957 0.025 Uiso calc R 1
N N3 0.0775(2) 0.2988(2) 0.42440(15) 0.0206(4) Uani d . 1
N N4 -0.1332(2) 0.1243(2) 0.48718(15) 0.0209(4) Uani d . 1
H H4B -0.2328 0.0587 0.4889 0.025 Uiso calc R 1
N N5 0.3581(2) 0.6433(2) 0.44305(17) 0.0280(4) Uani d . 1
N N6 0.3181(2) 0.3869(2) 0.21870(17) 0.0287(4) Uani d . 1
C C1 0.1211(2) 0.6384(2) 0.16626(18) 0.0202(5) Uani d . 1
C C2 0.2761(3) 0.7510(3) 0.16505(19) 0.0251(5) Uani d . 1
H H2A 0.3640 0.7492 0.2103 0.030 Uiso calc R 1
C C3 0.2957(3) 0.8655(3) 0.09476(19) 0.0275(5) Uani d . 1
H H3A 0.3995 0.9448 0.0923 0.033 Uiso calc R 1
C C4 0.1668(3) 0.8674(3) 0.02732(19) 0.0281(5) Uani d . 1
H H4A 0.1851 0.9490 -0.0188 0.034 Uiso calc R 1
C C5 0.0135(3) 0.7538(3) 0.02571(19) 0.0254(5) Uani d . 1
H H5A -0.0738 0.7533 -0.0221 0.031 Uiso calc R 1
C C6 -0.0064(3) 0.6404(2) 0.09768(18) 0.0209(5) Uani d . 1
C C7 -0.0931(2) 0.4529(2) 0.20942(18) 0.0205(5) Uani d . 1
C C8 0.1258(2) 0.2710(2) 0.53428(18) 0.0204(5) Uani d . 1
C C9 0.2760(3) 0.3312(3) 0.59984(19) 0.0245(5) Uani d . 1
H H9A 0.3667 0.4068 0.5737 0.029 Uiso calc R 1
C C10 0.2876(3) 0.2764(3) 0.7044(2) 0.0272(5) Uani d . 1
H H10A 0.3885 0.3151 0.7512 0.033 Uiso calc R 1
C C11 0.1540(3) 0.1652(3) 0.74322(19) 0.0254(5) Uani d . 1
H H11A 0.1670 0.1299 0.8155 0.031 Uiso calc R 1
C C12 0.0040(3) 0.1051(3) 0.67973(19) 0.0243(5) Uani d . 1
H H12A -0.0866 0.0307 0.7067 0.029 Uiso calc R 1
C C13 -0.0068(2) 0.1601(2) 0.57374(18) 0.0207(5) Uani d . 1
C C14 -0.0782(2) 0.2071(2) 0.39956(19) 0.0201(5) Uani d . 1
C C15 -0.2113(3) 0.3310(3) 0.2676(2) 0.0247(5) Uani d . 1
H H15A -0.3168 0.2906 0.2193 0.030 Uiso calc R 1
H H15B -0.2167 0.3836 0.3450 0.030 Uiso calc R 1
C C16 -0.1793(3) 0.1884(3) 0.28735(19) 0.0231(5) Uani d . 1
H H16A -0.2825 0.0949 0.2840 0.028 Uiso calc R 1
H H16B -0.1282 0.1652 0.2212 0.028 Uiso calc R 1
C C17 0.4451(3) 0.7503(3) 0.5138(2) 0.0238(5) Uani d . 1
C C18 0.3771(2) 0.3488(3) 0.1448(2) 0.0226(5) Uani d . 1

loop_
_atom_site_aniso_label
_atom_site_aniso_U_11
_atom_site_aniso_U_22
_atom_site_aniso_U_33
_atom_site_aniso_U_12
_atom_site_aniso_U_13
_atom_site_aniso_U_23
Co1 0.01488(16) 0.02077(17) 0.02441(17) 0.00553(13) 0.00466(12) 0.00429(13)
S1 0.0245(3) 0.0332(3) 0.0281(3) -0.0017(3) 0.0046(3) -0.0006(3)
S2 0.0243(3) 0.0295(3) 0.0281(3) 0.0107(3) 0.0068(2) 0.0013(3)
N1 0.0171(9) 0.0188(9) 0.0226(9) 0.0067(8) 0.0052(8) 0.0029(8)
N2 0.0157(9) 0.0214(10) 0.0233(9) 0.0064(8) 0.0014(8) 0.0024(8)
N3 0.0179(9) 0.0211(10) 0.0230(9) 0.0085(8) 0.0036(8) 0.0042(8)
N4 0.0156(9) 0.0193(9) 0.0246(10) 0.0042(8) 0.0059(8) 0.0046(8)
N5 0.0189(10) 0.0261(11) 0.0326(11) 0.0041(9) 0.0038(9) 0.0047(9)
N6 0.0209(10) 0.0329(11) 0.0332(11) 0.0127(9) 0.0067(9) 0.0039(9)
C1 0.0208(11) 0.0180(11) 0.0213(11) 0.0082(9) 0.0065(9) 0.0007(9)
C2 0.0205(12) 0.0247(12) 0.0266(12) 0.0075(10) 0.0033(10) 0.0018(10)
C3 0.0255(12) 0.0222(12) 0.0276(12) 0.0033(10) 0.0076(10) 0.0031(10)
C4 0.0376(14) 0.0229(12) 0.0195(11) 0.0087(11) 0.0064(10) 0.0045(10)
C5 0.0298(13) 0.0261(12) 0.0201(11) 0.0126(11) 0.0029(10) 0.0022(10)
C6 0.0228(12) 0.0195(11) 0.0189(11) 0.0085(9) 0.0047(9) -0.0003(9)
C7 0.0200(11) 0.0196(11) 0.0222(11) 0.0094(10) 0.0046(9) 0.0001(9)
C8 0.0206(11) 0.0198(11) 0.0221(11) 0.0103(9) 0.0047(9) 0.0016(9)
C9 0.0178(11) 0.0227(12) 0.0309(12) 0.0077(10) 0.0033(10) 0.0015(10)
C10 0.0246(12) 0.0265(13) 0.0292(12) 0.0125(10) -0.0005(10) -0.0016(10)
C11 0.0338(13) 0.0256(12) 0.0217(11) 0.0180(11) 0.0040(10) 0.0023(10)
C12 0.0277(12) 0.0225(12) 0.0241(11) 0.0113(10) 0.0091(10) 0.0040(10)
C13 0.0192(11) 0.0177(11) 0.0248(11) 0.0088(9) 0.0041(9) -0.0011(9)
C14 0.0191(11) 0.0161(11) 0.0262(11) 0.0086(9) 0.0061(9) 0.0023(9)
C15 0.0162(11) 0.0269(12) 0.0313(12) 0.0085(10) 0.0057(10) 0.0091(10)
C16 0.0182(11) 0.0192(11) 0.0255(11) 0.0025(9) 0.0021(9) 0.0038(9)
C17 0.0190(11) 0.0257(12) 0.0279(12) 0.0083(10) 0.0095(10) 0.0111(11)
C18 0.0133(11) 0.0219(12) 0.0293(12) 0.0054(9) -0.0015(10) 0.0050(10)

loop_
_atom_type_symbol
_atom_type_description
_atom_type_scat_dispersion_real
_atom_type_scat_dispersion_imag
_atom_type_scat_source
C C 0.0033 0.0016 'International Tables Vol C Tables 4.2.6.8 and 6.1.1.4'
H H 0.0000 0.0000 'International Tables Vol C Tables 4.2.6.8 and 6.1.1.4'
Co Co 0.3494 0.9721 'International Tables Vol C Tables 4.2.6.8 and 6.1.1.4'
N N 0.0061 0.0033 'International Tables Vol C Tables 4.2.6.8 and 6.1.1.4'
S S 0.1246 0.1234 'International Tables Vol C Tables 4.2.6.8 and 6.1.1.4'

loop_
_geom_angle_atom_site_label_1
_geom_angle_atom_site_label_2
_geom_angle_atom_site_label_3
_geom_angle
_geom_angle_publ_flag
N6 Co1 N5 111.91(8) yes
N6 Co1 N3 116.50(8) yes
N5 Co1 N3 106.84(8) yes
N6 Co1 N1 105.88(8) yes
N5 Co1 N1 108.75(8) yes
N3 Co1 N1 106.64(7) yes
C7 N1 C1 105.65(17) no
C7 N1 Co1 132.48(14) no
C1 N1 Co1 121.41(14) no
C7 N2 C6 108.37(17) no
C7 N2 H2B 125.8 no
C6 N2 H2B 125.8 no
C14 N3 C8 106.10(17) no
C14 N3 Co1 126.57(14) no
C8 N3 Co1 127.10(14) no
C14 N4 C13 108.52(17) no
C14 N4 H4B 125.7 no
C13 N4 H4B 125.7 no
C17 N5 Co1 177.20(18) yes
C18 N6 Co1 174.42(19) yes
C6 C1 C2 121.0(2) no
C6 C1 N1 109.14(18) no
C2 C1 N1 129.7(2) no
C3 C2 C1 116.8(2) no
C3 C2 H2A 121.6 no
C1 C2 H2A 121.6 no
C2 C3 C4 121.6(2) no
C2 C3 H3A 119.2 no
C4 C3 H3A 119.2 no
C5 C4 C3 121.9(2) no
C5 C4 H4A 119.1 no
C3 C4 H4A 119.1 no
C4 C5 C6 116.5(2) no
C4 C5 H5A 121.8 no
C6 C5 H5A 121.8 no
N2 C6 C5 132.6(2) no
N2 C6 C1 105.12(18) no
C5 C6 C1 122.2(2) no
N1 C7 N2 111.69(18) no
N1 C7 C15 127.26(19) no
N2 C7 C15 120.86(18) no
C9 C8 C13 120.9(2) no
C9 C8 N3 130.42(19) no
C13 C8 N3 108.64(18) no
C10 C9 C8 117.2(2) no
C10 C9 H9A 121.4 no
C8 C9 H9A 121.4 no
C9 C10 C11 121.5(2) no
C9 C10 H10A 119.3 no
C11 C10 H10A 119.3 no
C12 C11 C10 122.1(2) no
C12 C11 H11A 119.0 no
C10 C11 H11A 119.0 no
C11 C12 C13 116.2(2) no
C11 C12 H12A 121.9 no
C13 C12 H12A 121.9 no
N4 C13 C12 132.4(2) no
N4 C13 C8 105.47(18) no
C12 C13 C8 122.1(2) no
N3 C14 N4 111.25(18) no
N3 C14 C16 125.28(19) no
N4 C14 C16 123.37(19) no
C7 C15 C16 116.05(18) no
C7 C15 H15A 108.3 no
C16 C15 H15A 108.3 no
C7 C15 H15B 108.3 no
C16 C15 H15B 108.3 no
H15A C15 H15B 107.4 no
C14 C16 C15 116.17(18) no
C14 C16 H16A 108.2 no
C15 C16 H16A 108.2 no
C14 C16 H16B 108.2 no
C15 C16 H16B 108.2 no
H16A C16 H16B 107.4 no
N5 C17 S1 178.4(2) yes
N6 C18 S2 179.0(2) yes

loop_
_geom_bond_atom_site_label_1
_geom_bond_atom_site_label_2
_geom_bond_distance
_geom_bond_publ_flag
Co1 N6 1.946(2) yes
Co1 N5 1.947(2) yes
Co1 N3 1.9952(17) yes
Co1 N1 2.0005(18) yes
S1 C17 1.622(3) no
S2 C18 1.627(2) no
N1 C7 1.327(3) no
N1 C1 1.404(3) no
N2 C7 1.348(3) no
N2 C6 1.388(3) no
N2 H2B 0.8800 no
N3 C14 1.332(3) no
N3 C8 1.402(3) no
N4 C14 1.350(3) no
N4 C13 1.383(3) no
N4 H4B 0.8800 no
N5 C17 1.165(3) no
N6 C18 1.164(3) no
C1 C6 1.392(3) no
C1 C2 1.395(3) no
C2 C3 1.384(3) no
C2 H2A 0.9500 no
C3 C4 1.395(3) no
C3 H3A 0.9500 no
C4 C5 1.380(3) no
C4 H4A 0.9500 no
C5 C6 1.388(3) no
C5 H5A 0.9500 no
C7 C15 1.491(3) no
C8 C9 1.391(3) no
C8 C13 1.397(3) no
C9 C10 1.380(3) no
C9 H9A 0.9500 no
C10 C11 1.400(3) no
C10 H10A 0.9500 no
C11 C12 1.381(3) no
C11 H11A 0.9500 no
C12 C13 1.394(3) no
C12 H12A 0.9500 no
C14 C16 1.488(3) no
C15 C16 1.540(3) no
C15 H15A 0.9900 no
C15 H15B 0.9900 no
C16 H16A 0.9900 no
C16 H16B 0.9900 no

loop_
_geom_hbond_atom_site_label_D
_geom_hbond_atom_site_label_H
_geom_hbond_atom_site_label_A
_geom_hbond_site_symmetry_A
_geom_hbond_distance_DH
_geom_hbond_distance_HA
_geom_hbond_distance_DA
_geom_hbond_angle_DHA
N2 H2B S2 1_455 0.88 2.64 3.4572(19) 154.5
N4 H4B S1 1_445 0.88 2.57 3.3387(18) 146.2

loop_
_geom_torsion_atom_site_label_1
_geom_torsion_atom_site_label_2
_geom_torsion_atom_site_label_3
_geom_torsion_atom_site_label_4
_geom_torsion
N6 Co1 N1 C7 110.3(2)
N5 Co1 N1 C7 -129.27(19)
N3 Co1 N1 C7 -14.4(2)
N6 Co1 N1 C1 -60.70(17)
N5 Co1 N1 C1 59.72(17)
N3 Co1 N1 C1 174.60(15)
N6 Co1 N3 C14 -95.52(18)
N5 Co1 N3 C14 138.56(17)
N1 Co1 N3 C14 22.40(19)
N6 Co1 N3 C8 90.72(18)
N5 Co1 N3 C8 -35.20(18)
N1 Co1 N3 C8 -151.37(16)
C7 N1 C1 C6 -1.0(2)
Co1 N1 C1 C6 172.09(13)
C7 N1 C1 C2 174.8(2)
Co1 N1 C1 C2 -12.1(3)
C6 C1 C2 C3 1.3(3)
N1 C1 C2 C3 -174.1(2)
C1 C2 C3 C4 -0.6(3)
C2 C3 C4 C5 -1.1(3)
C3 C4 C5 C6 2.0(3)
C7 N2 C6 C5 -174.2(2)
C7 N2 C6 C1 1.2(2)
C4 C5 C6 N2 173.5(2)
C4 C5 C6 C1 -1.3(3)
C2 C1 C6 N2 -176.39(19)
N1 C1 C6 N2 -0.1(2)
C2 C1 C6 C5 -0.4(3)
N1 C1 C6 C5 175.91(19)
C1 N1 C7 N2 1.9(2)
Co1 N1 C7 N2 -170.18(14)
C1 N1 C7 C15 -173.1(2)
Co1 N1 C7 C15 14.9(3)
C6 N2 C7 N1 -2.0(2)
C6 N2 C7 C15 173.29(19)
C14 N3 C8 C9 177.7(2)
Co1 N3 C8 C9 -7.5(3)
C14 N3 C8 C13 -0.2(2)
Co1 N3 C8 C13 174.55(14)
C13 C8 C9 C10 0.2(3)
N3 C8 C9 C10 -177.5(2)
C8 C9 C10 C11 -0.1(3)
C9 C10 C11 C12 -0.4(3)
C10 C11 C12 C13 0.8(3)
C14 N4 C13 C12 -177.6(2)
C14 N4 C13 C8 1.2(2)
C11 C12 C13 N4 178.0(2)
C11 C12 C13 C8 -0.7(3)
C9 C8 C13 N4 -178.74(19)
N3 C8 C13 N4 -0.6(2)
C9 C8 C13 C12 0.3(3)
N3 C8 C13 C12 178.40(19)
C8 N3 C14 N4 1.0(2)
Co1 N3 C14 N4 -173.79(13)
C8 N3 C14 C16 -175.35(19)
Co1 N3 C14 C16 9.8(3)
C13 N4 C14 N3 -1.5(2)
C13 N4 C14 C16 175.02(19)
N1 C7 C15 C16 -46.8(3)
N2 C7 C15 C16 138.7(2)
N3 C14 C16 C15 -72.2(3)
N4 C14 C16 C15 111.8(2)
C7 C15 C16 C14 88.4(2)
